data_4348484
loop_
_publ_author_name
'Rice, Derek B.'
'Wijeratne, Gayan B.'
'Burr, Andrew D.'
'Parham, Joshua D.'
'Day, Victor W.'
'Jackson, Timothy A.'

_publ_section_title
;
 Steric and Electronic Influence on Proton-Coupled Electron-Transfer
 Reactivity of a Mononuclear Mn(III)-Hydroxo Complex.
;
_journal_issue 16
_journal_name_full 'Inorganic chemistry'
_journal_page_first 8110
_journal_page_last 8120
_journal_paper_doi 10.1021/acs.inorgchem.6b01217
_journal_volume 55
_journal_year 2016
_chemical_formula_sum 'C31 H36 F3 Mn N6 O6 S'
_chemical_formula_weight 732.66
_space_group_crystal_system monoclinic
_space_group_IT_number 14
_space_group_name_Hall '-P 2ybc'
_space_group_name_H-M_alt 'P 1 21/c 1'
_atom_sites_solution_hydrogens mixed
_audit_creation_method SHELXL-2013
_cell_angle_alpha 90
_cell_angle_beta 96.229(3)
_cell_angle_gamma 90
_cell_formula_units_Z 4
_cell_length_a 8.4929(5)
_cell_length_b 14.2757(8)
_cell_length_c 27.9728(16)
_cell_measurement_reflns_used 9902
_cell_measurement_temperature 100(2)
_cell_measurement_theta_max 67.94
_cell_measurement_theta_min 3.18
_cell_volume 3371.5(3)
_computing_cell_refinement 'Bruker SAINT'
_computing_data_collection 'Bruker APEX2'
_computing_data_reduction 'Bruker SAINT'
_computing_molecular_graphics 'Bruker SHELXTL'
_computing_publication_material 'Bruker SHELXTL'
_computing_structure_refinement 'SHELXL-2013 (Sheldrick, 2013)'
_computing_structure_solution 'Bruker SHELXTL'
_diffrn_ambient_temperature 100(2)
_diffrn_measured_fraction_theta_full 0.980
_diffrn_measured_fraction_theta_max 0.959
_diffrn_measurement_device_type 'Bruker APEX-II CCD'
_diffrn_measurement_method '\f and \w scans'
_diffrn_radiation_type CuK\a
_diffrn_radiation_wavelength 1.54178
_diffrn_reflns_av_R_equivalents 0.0438
_diffrn_reflns_av_unetI/netI 0.0473
_diffrn_reflns_Laue_measured_fraction_full 0.980
_diffrn_reflns_Laue_measured_fraction_max 0.959
_diffrn_reflns_limit_h_max 10
_diffrn_reflns_limit_h_min -9
_diffrn_reflns_limit_k_max 17
_diffrn_reflns_limit_k_min -10
_diffrn_reflns_limit_l_max 33
_diffrn_reflns_limit_l_min -28
_diffrn_reflns_number 17082
_diffrn_reflns_point_group_measured_fraction_full 0.980
_diffrn_reflns_point_group_measured_fraction_max 0.959
_diffrn_reflns_theta_full 66.000
_diffrn_reflns_theta_max 67.952
_diffrn_reflns_theta_min 3.178
_diffrn_source 'Bruker MicroStar microfocus rotating anode'
_exptl_absorpt_coefficient_mu 4.359
_exptl_absorpt_correction_T_max 1.000
_exptl_absorpt_correction_T_min 0.645
_exptl_absorpt_correction_type multi-scan
_exptl_crystal_colour purple
_exptl_crystal_density_diffrn 1.443
_exptl_crystal_description Plate
_exptl_crystal_F_000 1520
_exptl_crystal_size_max 0.350
_exptl_crystal_size_mid 0.330
_exptl_crystal_size_min 0.050
_refine_diff_density_max 0.961
_refine_diff_density_min -0.621
_refine_diff_density_rms 0.088
_refine_ls_extinction_method none
_refine_ls_goodness_of_fit_ref 1.043
_refine_ls_hydrogen_treatment mixed
_refine_ls_matrix_type full
_refine_ls_number_parameters 581
_refine_ls_number_reflns 5876
_refine_ls_number_restraints 0
_refine_ls_restrained_S_all 1.043
_refine_ls_R_factor_all 0.0678
_refine_ls_R_factor_gt 0.0615
_refine_ls_shift/su_max 0.000
_refine_ls_shift/su_mean 0.000
_refine_ls_structure_factor_coef Fsqd
_refine_ls_weighting_details 'w=1/[\s^2^(Fo^2^)+(0.0926P)^2^+7.9713P] where P=(Fo^2^+2Fc^2^)/3'
_refine_ls_weighting_scheme calc
_refine_ls_wR_factor_gt 0.1692
_refine_ls_wR_factor_ref 0.1741
_reflns_Friedel_coverage 0.000
_reflns_number_gt 5221
_reflns_number_total 5876
_reflns_threshold_expression 'I > 2\s(I)'
_cod_data_source_file ic6b01217_si_003.cif
_cod_data_source_block '[Mn(III)(OH)(dpaq2Me)]_(OTf)'
_cod_original_sg_symbol_H-M 'P 21/c'
_cod_database_code 4348484
_shelx_space_group_comment
; 
The symmetry employed for this shelxl refinement is uniquely defined 
by the following loop, which should always be used as a source of 
symmetry information in preference to the above space-group names. 
They are only intended as comments. 
;
_shelx_estimated_absorpt_t_min 0.311
_shelx_estimated_absorpt_t_max 0.812
_shelxl_version_number 2013-4

loop_
_space_group_symop_operation_xyz
'x, y, z'
'-x, y+1/2, -z+1/2'
'-x, -y, -z'
'x, -y-1/2, z-1/2'

loop_
_atom_site_label
_atom_site_type_symbol
_atom_site_fract_x
_atom_site_fract_y
_atom_site_fract_z
_atom_site_U_iso_or_equiv
_atom_site_adp_type
_atom_site_occupancy
_atom_site_site_symmetry_order
_atom_site_calc_flag
_atom_site_refinement_flags_posn
_atom_site_refinement_flags_adp
_atom_site_refinement_flags_occupancy
Mn Mn 0.35301(6) 0.52382(4) 0.28616(2) 0.01800(18) Uani 1 1 d . . .
O1 O 0.5448(3) 0.26302(17) 0.27420(10) 0.0271(6) Uani 1 1 d . . .
O2 O 0.2602(3) 0.63305(18) 0.26476(9) 0.0235(6) Uani 1 1 d . . .
H2O H 0.319(5) 0.674(3) 0.2569(14) 0.015(10) Uiso 1 1 d . . .
N1 N 0.3493(4) 0.5268(2) 0.36418(11) 0.0252(7) Uani 1 1 d . . .
N2 N 0.4441(4) 0.3993(2) 0.30367(11) 0.0219(6) Uani 1 1 d . . .
N3 N 0.3767(4) 0.4716(2) 0.21316(11) 0.0214(6) Uani 1 1 d . . .
N4 N 0.5805(4) 0.5777(2) 0.27296(11) 0.0218(6) Uani 1 1 d . . .
N5 N 0.1303(4) 0.4529(2) 0.26763(11) 0.0213(6) Uani 1 1 d . . .
C1 C 0.2989(5) 0.5928(3) 0.39249(15) 0.0322(9) Uani 1 1 d . . .
C2 C 0.2844(6) 0.5741(3) 0.44125(16) 0.0431(11) Uani 1 1 d . . .
H2 H 0.235(6) 0.622(4) 0.4597(18) 0.041(13) Uiso 1 1 d . . .
C3 C 0.3256(6) 0.4900(4) 0.46068(16) 0.0428(11) Uani 1 1 d . . .
H3 H 0.308(7) 0.476(4) 0.495(2) 0.053(16) Uiso 1 1 d . . .
C4 C 0.3840(5) 0.4184(3) 0.43226(15) 0.0355(10) Uani 1 1 d . . .
C5 C 0.4263(6) 0.3293(4) 0.44997(17) 0.0446(12) Uani 1 1 d . . .
H5 H 0.427(6) 0.315(4) 0.4826(19) 0.041(13) Uiso 1 1 d . . .
C6 C 0.4810(7) 0.2651(3) 0.42010(18) 0.0504(13) Uani 1 1 d . . .
H6 H 0.505(6) 0.200(4) 0.4292(19) 0.046(14) Uiso 1 1 d . . .
C7 C 0.4926(6) 0.2852(3) 0.37103(16) 0.0382(10) Uani 1 1 d . . .
H7 H 0.526(6) 0.236(4) 0.3521(18) 0.045(14) Uiso 1 1 d . . .
C8 C 0.4487(5) 0.3714(3) 0.35209(14) 0.0255(8) Uani 1 1 d . . .
C9 C 0.3934(4) 0.4400(3) 0.38339(14) 0.0249(8) Uani 1 1 d . . .
C10 C 0.4835(4) 0.3410(3) 0.26856(13) 0.0221(7) Uani 1 1 d . . .
C11 C 0.4410(5) 0.3755(3) 0.21715(13) 0.0237(8) Uani 1 1 d . . .
H11A H 0.361(5) 0.332(3) 0.2033(16) 0.028 Uiso 1 1 d . U .
H11B H 0.533(6) 0.377(3) 0.2030(16) 0.029(11) Uiso 1 1 d . . .
C12 C 0.4829(5) 0.5367(3) 0.19121(14) 0.0248(8) Uani 1 1 d . . .
H12A H 0.534(5) 0.507(3) 0.1635(15) 0.020(10) Uiso 1 1 d . . .
H12B H 0.421(5) 0.590(3) 0.1799(15) 0.025(11) Uiso 1 1 d . . .
C13 C 0.6167(4) 0.5692(2) 0.22784(14) 0.0230(8) Uani 1 1 d . . .
C14 C 0.7624(5) 0.5949(3) 0.21433(16) 0.0272(8) Uani 1 1 d . . .
H14 H 0.776(5) 0.586(3) 0.1833(16) 0.019(10) Uiso 1 1 d . . .
C15 C 0.8734(5) 0.6342(3) 0.24851(16) 0.0298(9) Uani 1 1 d . . .
H15 H 0.983(6) 0.652(3) 0.2408(17) 0.036(12) Uiso 1 1 d . . .
C16 C 0.8338(5) 0.6466(3) 0.29496(17) 0.0318(9) Uani 1 1 d . . .
H16 H 0.899(6) 0.674(3) 0.3170(17) 0.033(12) Uiso 1 1 d . . .
C17 C 0.6876(5) 0.6172(3) 0.30617(15) 0.0254(8) Uani 1 1 d . . .
H17 H 0.670(5) 0.621(3) 0.3367(17) 0.031(12) Uiso 1 1 d . . .
C18 C 0.2130(5) 0.4738(3) 0.18793(14) 0.0242(8) Uani 1 1 d . . .
H18A H 0.207(5) 0.438(3) 0.1580(16) 0.024(10) Uiso 1 1 d . . .
H18B H 0.186(4) 0.537(3) 0.1812(14) 0.013(9) Uiso 1 1 d . . .
C19 C 0.0999(4) 0.4327(3) 0.22045(13) 0.0217(7) Uani 1 1 d . . .
C20 C -0.0289(4) 0.3784(3) 0.20290(14) 0.0236(8) Uani 1 1 d . . .
H20 H -0.051(5) 0.363(3) 0.1721(16) 0.022(10) Uiso 1 1 d . . .
C21 C -0.1308(5) 0.3467(3) 0.23504(15) 0.0260(8) Uani 1 1 d . . .
H21 H -0.217(5) 0.310(3) 0.2254(15) 0.023(10) Uiso 1 1 d . . .
C22 C -0.1007(5) 0.3677(3) 0.28298(14) 0.0251(8) Uani 1 1 d . . .
H22 H -0.169(6) 0.348(3) 0.3059(17) 0.036(12) Uiso 1 1 d . . .
C23 C 0.0315(5) 0.4206(3) 0.29823(14) 0.0246(8) Uani 1 1 d . . .
H23 H 0.056(5) 0.435(3) 0.3327(16) 0.025(10) Uiso 1 1 d . . .
C24 C 0.2578(7) 0.6874(3) 0.37280(17) 0.0414(11) Uani 1 1 d . . .
H24A H 0.229(6) 0.686(4) 0.337(2) 0.046(14) Uiso 1 1 d . . .
H24B H 0.344(6) 0.721(4) 0.3791(18) 0.040(14) Uiso 1 1 d . . .
H24C H 0.174(7) 0.715(4) 0.389(2) 0.052(15) Uiso 1 1 d . . .
S1A S 0.79243(15) 0.77072(8) 0.42900(4) 0.0403(3) Uani 1 1 d . . .
F1A F 0.6594(5) 0.9354(3) 0.43000(14) 0.0651(14) Uani 0.881(8) 1 d . . P
F2A F 0.9011(5) 0.9361(3) 0.4552(2) 0.0846(19) Uani 0.881(8) 1 d . . P
F3A F 0.7341(9) 0.8801(3) 0.49969(15) 0.087(2) Uani 0.881(8) 1 d . . P
F1A' F 0.646(3) 0.899(2) 0.4855(11) 0.048(7) Uiso 0.119(8) 1 d . . P
F2A' F 0.775(4) 0.968(2) 0.4357(11) 0.063(9) Uiso 0.119(8) 1 d . . P
F3A' F 0.892(3) 0.8976(19) 0.4947(10) 0.051(8) Uiso 0.119(8) 1 d . . P
O1A O 0.9254(6) 0.7303(3) 0.45935(16) 0.0825(15) Uani 1 1 d . . .
O2A O 0.6467(6) 0.7258(3) 0.43401(19) 0.0811(14) Uani 1 1 d . . .
O3A O 0.8284(6) 0.7893(3) 0.38206(13) 0.0619(11) Uani 1 1 d . . .
C1A C 0.7708(7) 0.8862(4) 0.45603(19) 0.0497(13) Uani 1 1 d . . .
N1S N 0.2648(6) 0.9665(3) 0.39538(16) 0.0548(12) Uani 1 1 d . . .
C1S C 0.2747(6) 0.9214(4) 0.42908(17) 0.0444(11) Uani 1 1 d . . .
C2S C 0.2864(8) 0.8627(4) 0.47158(18) 0.0570(15) Uani 1 1 d . . .
H2SA H 0.3084 0.9017 0.5003 0.09(2) Uiso 1 1 calc R . .
H2SB H 0.3723 0.8173 0.4701 0.065(18) Uiso 1 1 calc R . .
H2SC H 0.1862 0.8292 0.4730 0.07(2) Uiso 1 1 calc R . .
O1S O -0.0598(4) 0.3445(2) 0.40153(10) 0.0402(7) Uani 1 1 d . . .
C3S C -0.1587(9) 0.4963(4) 0.4115(2) 0.0571(15) Uani 1 1 d . . .
H3SA H -0.072(7) 0.525(4) 0.403(2) 0.052(17) Uiso 1 1 d . . .
H3SB H -0.196(8) 0.538(5) 0.435(3) 0.08(2) Uiso 1 1 d . . .
H3SC H -0.239(9) 0.485(5) 0.381(3) 0.09(3) Uiso 1 1 d . . .
C4S C -0.1124(8) 0.4064(4) 0.43569(18) 0.0494(13) Uani 1 1 d . . .
H4SA H -0.196(6) 0.382(4) 0.4498(18) 0.038(13) Uiso 1 1 d . . .
H4SB H -0.023(7) 0.417(4) 0.463(2) 0.067(18) Uiso 1 1 d . . .
C5S C -0.0223(9) 0.2542(4) 0.4203(2) 0.0553(14) Uani 1 1 d . . .
H5SA H 0.053(6) 0.267(4) 0.448(2) 0.049(15) Uiso 1 1 d . . .
H5SB H -0.120(6) 0.221(4) 0.4282(19) 0.044(14) Uiso 1 1 d . . .
C6S C 0.0323(12) 0.1947(5) 0.3814(2) 0.070(2) Uani 1 1 d . . .
H6SA H 0.067(6) 0.136(4) 0.3919(19) 0.049(15) Uiso 1 1 d . . .
H6SB H -0.047(8) 0.189(5) 0.356(3) 0.08(2) Uiso 1 1 d . . .
H6SC H 0.118(9) 0.230(6) 0.369(3) 0.09(3) Uiso 1 1 d . . .

loop_
_atom_site_aniso_label
_atom_site_aniso_U_11
_atom_site_aniso_U_22
_atom_site_aniso_U_33
_atom_site_aniso_U_23
_atom_site_aniso_U_13
_atom_site_aniso_U_12
Mn 0.0210(3) 0.0127(3) 0.0200(3) -0.0008(2) 0.0009(2) -0.0004(2)
O1 0.0291(14) 0.0159(13) 0.0368(15) -0.0010(11) 0.0062(11) 0.0039(11)
O2 0.0245(14) 0.0169(13) 0.0289(14) 0.0031(10) 0.0022(11) -0.0004(11)
N1 0.0310(18) 0.0206(16) 0.0238(16) -0.0013(12) 0.0016(13) 0.0007(13)
N2 0.0251(16) 0.0168(14) 0.0234(16) -0.0017(12) 0.0007(12) -0.0007(12)
N3 0.0234(16) 0.0161(15) 0.0244(16) -0.0013(12) 0.0017(12) -0.0034(12)
N4 0.0220(16) 0.0161(15) 0.0266(16) -0.0008(12) -0.0009(12) -0.0013(12)
N5 0.0233(16) 0.0179(15) 0.0225(15) -0.0002(12) 0.0015(12) 0.0003(12)
C1 0.042(2) 0.026(2) 0.028(2) -0.0051(16) 0.0021(17) 0.0055(18)
C2 0.064(3) 0.039(3) 0.027(2) -0.0055(19) 0.009(2) 0.009(2)
C3 0.062(3) 0.044(3) 0.023(2) 0.0015(19) 0.007(2) 0.004(2)
C4 0.043(2) 0.036(2) 0.027(2) 0.0032(17) -0.0008(18) -0.0008(19)
C5 0.063(3) 0.042(3) 0.028(2) 0.010(2) 0.001(2) 0.003(2)
C6 0.082(4) 0.029(2) 0.038(3) 0.013(2) -0.001(2) 0.009(2)
C7 0.060(3) 0.020(2) 0.033(2) 0.0021(17) 0.004(2) 0.008(2)
C8 0.030(2) 0.0192(18) 0.0264(19) 0.0007(15) -0.0011(15) -0.0007(15)
C9 0.027(2) 0.0217(18) 0.0248(19) 0.0005(15) -0.0032(15) -0.0007(15)
C10 0.0189(18) 0.0195(18) 0.0278(19) -0.0028(14) 0.0020(14) -0.0023(14)
C11 0.028(2) 0.0201(18) 0.0239(19) -0.0043(15) 0.0044(15) 0.0017(15)
C12 0.0223(19) 0.029(2) 0.0235(19) -0.0030(15) 0.0039(15) -0.0041(16)
C13 0.0244(19) 0.0138(16) 0.030(2) -0.0001(14) 0.0006(15) -0.0019(14)
C14 0.028(2) 0.0200(18) 0.034(2) -0.0001(16) 0.0050(16) -0.0001(15)
C15 0.025(2) 0.0168(18) 0.048(3) 0.0004(16) 0.0050(17) -0.0023(15)
C16 0.026(2) 0.026(2) 0.041(2) -0.0056(18) -0.0067(18) -0.0034(16)
C17 0.029(2) 0.0170(18) 0.029(2) -0.0036(15) -0.0027(16) 0.0000(15)
C18 0.025(2) 0.024(2) 0.0222(19) -0.0010(15) -0.0020(15) -0.0020(15)
C19 0.0220(18) 0.0182(17) 0.0244(18) 0.0016(14) -0.0001(14) 0.0026(14)
C20 0.026(2) 0.0184(18) 0.025(2) -0.0030(15) -0.0036(15) 0.0008(15)
C21 0.024(2) 0.0168(18) 0.037(2) 0.0023(15) 0.0009(16) -0.0039(15)
C22 0.0237(19) 0.0190(18) 0.033(2) 0.0029(15) 0.0055(16) 0.0009(15)
C23 0.029(2) 0.0208(18) 0.0241(19) 0.0020(15) 0.0048(15) 0.0001(15)
C24 0.062(3) 0.030(2) 0.031(2) -0.0042(19) 0.005(2) 0.011(2)
S1A 0.0606(7) 0.0347(6) 0.0254(5) -0.0022(4) 0.0035(5) -0.0056(5)
F1A 0.073(3) 0.051(2) 0.070(3) 0.0054(18) 0.006(2) 0.031(2)
F2A 0.068(3) 0.047(2) 0.136(5) -0.035(3) -0.001(3) -0.007(2)
F3A 0.164(6) 0.062(3) 0.037(2) -0.0082(18) 0.017(3) 0.028(3)
O1A 0.124(4) 0.053(2) 0.062(3) -0.011(2) -0.033(3) 0.035(3)
O2A 0.086(3) 0.060(3) 0.104(4) -0.012(2) 0.042(3) -0.025(2)
O3A 0.109(3) 0.0373(19) 0.044(2) 0.0037(16) 0.026(2) 0.008(2)
C1A 0.065(4) 0.038(3) 0.045(3) -0.001(2) 0.000(2) 0.010(2)
N1S 0.058(3) 0.063(3) 0.042(3) 0.012(2) 0.001(2) -0.002(2)
C1S 0.053(3) 0.044(3) 0.035(3) -0.004(2) 0.000(2) 0.002(2)
C2S 0.092(5) 0.045(3) 0.033(3) 0.003(2) -0.001(3) 0.008(3)
O1S 0.059(2) 0.0350(16) 0.0265(15) 0.0007(12) 0.0047(13) 0.0101(15)
C3S 0.086(5) 0.037(3) 0.054(3) -0.003(3) 0.034(3) 0.006(3)
C4S 0.074(4) 0.046(3) 0.031(2) -0.001(2) 0.018(3) 0.002(3)
C5S 0.080(4) 0.045(3) 0.041(3) 0.011(2) 0.004(3) 0.019(3)
C6S 0.120(6) 0.043(3) 0.049(3) 0.002(3) 0.015(4) 0.030(4)

loop_
_atom_type_symbol
_atom_type_description
_atom_type_scat_dispersion_real
_atom_type_scat_dispersion_imag
_atom_type_scat_source
C C 0.0181 0.0091 'International Tables Vol C Tables 4.2.6.8 and 6.1.1.4'
H H 0.0000 0.0000 'International Tables Vol C Tables 4.2.6.8 and 6.1.1.4'
N N 0.0311 0.0180 'International Tables Vol C Tables 4.2.6.8 and 6.1.1.4'
O O 0.0492 0.0322 'International Tables Vol C Tables 4.2.6.8 and 6.1.1.4'
F F 0.0727 0.0534 'International Tables Vol C Tables 4.2.6.8 and 6.1.1.4'
S S 0.3331 0.5567 'International Tables Vol C Tables 4.2.6.8 and 6.1.1.4'
Mn Mn -0.5299 2.8052 'International Tables Vol C Tables 4.2.6.8 and 6.1.1.4'

loop_
_geom_angle_atom_site_label_1
_geom_angle_atom_site_label_2
_geom_angle_atom_site_label_3
_geom_angle
O2 Mn N2 174.44(12)
O2 Mn N4 90.12(12)
N2 Mn N4 91.69(12)
O2 Mn N5 89.21(12)
N2 Mn N5 86.94(12)
N4 Mn N5 155.19(12)
O2 Mn N1 105.03(12)
N2 Mn N1 79.51(12)
N4 Mn N1 105.96(12)
N5 Mn N1 98.15(12)
O2 Mn N3 93.71(12)
N2 Mn N3 81.55(12)
N4 Mn N3 77.74(11)
N5 Mn N3 77.55(11)
N1 Mn N3 160.79(11)
Mn O2 H2O 116(3)
C1 N1 C9 119.5(3)
C1 N1 Mn 130.4(3)
C9 N1 Mn 109.7(2)
C10 N2 C8 122.6(3)
C10 N2 Mn 119.5(2)
C8 N2 Mn 117.5(2)
C12 N3 C11 112.3(3)
C12 N3 C18 111.8(3)
C11 N3 C18 111.9(3)
C12 N3 Mn 107.1(2)
C11 N3 Mn 108.3(2)
C18 N3 Mn 105.0(2)
C13 N4 C17 118.8(3)
C13 N4 Mn 115.6(2)
C17 N4 Mn 125.6(3)
C23 N5 C19 119.0(3)
C23 N5 Mn 126.8(3)
C19 N5 Mn 113.9(2)
N1 C1 C2 120.6(4)
N1 C1 C24 120.1(4)
C2 C1 C24 119.3(4)
C3 C2 C1 120.9(4)
C3 C2 H2 121(3)
C1 C2 H2 118(3)
C2 C3 C4 120.5(4)
C2 C3 H3 120(3)
C4 C3 H3 119(3)
C5 C4 C9 120.1(4)
C5 C4 C3 123.3(4)
C9 C4 C3 116.5(4)
C6 C5 C4 119.3(4)
C6 C5 H5 119(3)
C4 C5 H5 121(3)
C5 C6 C7 121.6(4)
C5 C6 H6 124(3)
C7 C6 H6 114(3)
C8 C7 C6 120.7(4)
C8 C7 H7 122(3)
C6 C7 H7 117(3)
C7 C8 N2 127.0(4)
C7 C8 C9 118.1(4)
N2 C8 C9 114.8(3)
N1 C9 C4 122.0(4)
N1 C9 C8 118.0(3)
C4 C9 C8 120.1(4)
O1 C10 N2 126.6(3)
O1 C10 C11 117.8(3)
N2 C10 C11 115.6(3)
N3 C11 C10 114.8(3)
N3 C11 H11A 109(3)
C10 C11 H11A 105(3)
N3 C11 H11B 106(3)
C10 C11 H11B 107(3)
H11A C11 H11B 115(4)
N3 C12 C13 111.0(3)
N3 C12 H12A 112(2)
C13 C12 H12A 107(2)
N3 C12 H12B 108(3)
C13 C12 H12B 109(3)
H12A C12 H12B 110(3)
N4 C13 C14 122.5(4)
N4 C13 C12 115.7(3)
C14 C13 C12 121.6(4)
C13 C14 C15 118.8(4)
C13 C14 H14 116(3)
C15 C14 H14 125(3)
C14 C15 C16 118.8(4)
C14 C15 H15 122(3)
C16 C15 H15 119(3)
C17 C16 C15 119.3(4)
C17 C16 H16 120(3)
C15 C16 H16 121(3)
N4 C17 C16 121.7(4)
N4 C17 H17 121(3)
C16 C17 H17 117(3)
N3 C18 C19 109.1(3)
N3 C18 H18A 111(2)
C19 C18 H18A 109(3)
N3 C18 H18B 108(2)
C19 C18 H18B 109(2)
H18A C18 H18B 110(3)
N5 C19 C20 121.7(3)
N5 C19 C18 116.1(3)
C20 C19 C18 122.2(3)
C19 C20 C21 118.4(4)
C19 C20 H20 124(3)
C21 C20 H20 118(3)
C22 C21 C20 119.9(4)
C22 C21 H21 118(3)
C20 C21 H21 122(3)
C21 C22 C23 118.7(4)
C21 C22 H22 122(3)
C23 C22 H22 119(3)
N5 C23 C22 122.2(4)
N5 C23 H23 118(2)
C22 C23 H23 119(2)
C1 C24 H24A 112(3)
C1 C24 H24B 105(3)
H24A C24 H24B 109(4)
C1 C24 H24C 111(3)
H24A C24 H24C 111(4)
H24B C24 H24C 109(5)
O3A S1A O2A 117.3(3)
O3A S1A O1A 112.7(3)
O2A S1A O1A 113.2(3)
O3A S1A C1A 104.9(2)
O2A S1A C1A 103.8(3)
O1A S1A C1A 102.8(2)
F2A' F1A C1A 64.4(16)
F2A' F1A F1A' 98.8(19)
C1A F1A F1A' 55.7(10)
F2A' F2A F3A' 115(2)
F2A' F2A C1A 61.4(15)
F3A' F2A C1A 67.3(13)
F1A' F3A C1A 80.2(19)
F1A' F3A F3A' 135(2)
C1A F3A F3A' 63.8(12)
F3A F1A' C1A 63.8(17)
F3A F1A' F1A 113(2)
C1A F1A' F1A 50.5(10)
F1A F2A' F2A 129(3)
F1A F2A' C1A 66.8(18)
F2A F2A' C1A 62.5(15)
F2A F3A' F3A 108.8(19)
F2A F3A' C1A 58.9(12)
F3A F3A' C1A 54.9(10)
F3A C1A F2A' 119.5(14)
F3A C1A F2A 110.0(5)
F2A' C1A F2A 56.1(16)
F3A C1A F1A 108.8(5)
F2A' C1A F1A 48.8(15)
F2A C1A F1A 104.7(5)
F3A C1A F3A' 61.3(11)
F2A' C1A F3A' 100.1(19)
F2A C1A F3A' 53.9(11)
F1A C1A F3A' 140.5(12)
F3A C1A F1A' 36.1(12)
F2A' C1A F1A' 101.6(19)
F2A C1A F1A' 128.5(12)
F1A C1A F1A' 73.8(13)
F3A' C1A F1A' 94.0(16)
F3A C1A S1A 111.9(4)
F2A' C1A S1A 128.3(14)
F2A C1A S1A 110.9(4)
F1A C1A S1A 110.3(4)
F3A' C1A S1A 108.7(11)
F1A' C1A S1A 117.7(12)
N1S C1S C2S 179.0(6)
C1S C2S H2SA 109.5
C1S C2S H2SB 109.5
H2SA C2S H2SB 109.5
C1S C2S H2SC 109.5
H2SA C2S H2SC 109.5
H2SB C2S H2SC 109.5
C4S O1S C5S 113.2(4)
C4S C3S H3SA 110(4)
C4S C3S H3SB 108(4)
H3SA C3S H3SB 104(6)
C4S C3S H3SC 111(4)
H3SA C3S H3SC 109(6)
H3SB C3S H3SC 115(6)
O1S C4S C3S 108.7(4)
O1S C4S H4SA 112(3)
C3S C4S H4SA 110(3)
O1S C4S H4SB 109(4)
C3S C4S H4SB 111(4)
H4SA C4S H4SB 106(5)
O1S C5S C6S 108.8(5)
O1S C5S H5SA 103(3)
C6S C5S H5SA 118(3)
O1S C5S H5SB 111(3)
C6S C5S H5SB 103(3)
H5SA C5S H5SB 114(4)
C5S C6S H6SA 113(3)
C5S C6S H6SB 111(4)
H6SA C6S H6SB 110(6)
C5S C6S H6SC 106(5)
H6SA C6S H6SC 111(6)
H6SB C6S H6SC 106(6)

loop_
_geom_bond_atom_site_label_1
_geom_bond_atom_site_label_2
_geom_bond_distance
Mn O2 1.819(3)
Mn N2 1.980(3)
Mn N4 2.149(3)
Mn N5 2.159(3)
Mn N1 2.186(3)
Mn N3 2.203(3)
O1 C10 1.231(4)
O2 H2O 0.81(4)
N1 C1 1.331(5)
N1 C9 1.386(5)
N2 C10 1.356(5)
N2 C8 1.408(5)
N3 C12 1.474(5)
N3 C11 1.477(5)
N3 C18 1.489(5)
N4 C13 1.336(5)
N4 C17 1.350(5)
N5 C23 1.343(5)
N5 C19 1.348(5)
C1 C2 1.408(6)
C1 C24 1.486(6)
C2 C3 1.349(7)
C2 H2 0.98(5)
C3 C4 1.416(6)
C3 H3 1.00(6)
C4 C5 1.399(7)
C4 C9 1.412(6)
C5 C6 1.356(7)
C5 H5 0.94(5)
C6 C7 1.416(7)
C6 H6 0.97(5)
C7 C8 1.374(6)
C7 H7 0.94(5)
C8 C9 1.428(5)
C10 C11 1.526(5)
C11 H11A 0.97(5)
C11 H11B 0.91(5)
C12 C13 1.518(5)
C12 H12A 1.02(4)
C12 H12B 0.96(5)
C13 C14 1.383(5)
C14 C15 1.387(6)
C14 H14 0.90(4)
C15 C16 1.388(6)
C15 H15 1.01(5)
C16 C17 1.379(6)
C16 H16 0.88(5)
C17 H17 0.88(5)
C18 C19 1.511(5)
C18 H18A 0.98(4)
C18 H18B 0.95(4)
C19 C20 1.386(5)
C20 C21 1.390(6)
C20 H20 0.89(4)
C21 C22 1.371(6)
C21 H21 0.92(5)
C22 C23 1.381(6)
C22 H22 0.95(5)
C23 H23 0.98(4)
C24 H24A 1.00(5)
C24 H24B 0.88(6)
C24 H24C 0.97(6)
S1A O3A 1.405(4)
S1A O2A 1.414(5)
S1A O1A 1.456(4)
S1A C1A 1.832(5)
F1A F2A' 1.09(3)
F1A C1A 1.329(6)
F1A F1A' 1.66(3)
F2A F2A' 1.23(3)
F2A F3A' 1.24(3)
F2A C1A 1.318(7)
F3A F1A' 0.85(3)
F3A C1A 1.296(7)
F3A F3A' 1.39(3)
F1A' C1A 1.42(3)
F2A' C1A 1.30(3)
F3A' C1A 1.42(3)
N1S C1S 1.137(6)
C1S C2S 1.450(7)
C2S H2SA 0.9800
C2S H2SB 0.9800
C2S H2SC 0.9800
O1S C4S 1.409(6)
O1S C5S 1.415(6)
C3S C4S 1.485(8)
C3S H3SA 0.90(6)
C3S H3SB 0.96(7)
C3S H3SC 1.06(8)
C4S H4SA 0.92(5)
C4S H4SB 1.03(6)
C5S C6S 1.495(8)
C5S H5SA 0.97(6)
C5S H5SB 1.00(5)
C6S H6SA 0.93(6)
C6S H6SB 0.93(7)
C6S H6SC 0.99(8)

loop_
_geom_hbond_atom_site_label_D
_geom_hbond_atom_site_label_H
_geom_hbond_atom_site_label_A
_geom_hbond_distance_DH
_geom_hbond_distance_HA
_geom_hbond_distance_DA
_geom_hbond_angle_DHA
_geom_hbond_site_symmetry_A
O2 H2O O1 0.81(4) 1.99(4) 2.787(4) 170(4) 2_655
C7 H7 O1 0.94(5) 2.23(5) 2.810(5) 119(4) .
C12 H12A N1S 1.02(4) 2.56(4) 3.548(6) 162(3) 2_645
C16 H16 O3A 0.88(5) 2.57(5) 3.180(6) 127(4) .
C18 H18A O3A 0.98(4) 2.40(5) 3.278(5) 149(3) 2_645
C23 H23 O1S 0.98(4) 2.60(4) 3.258(5) 125(3) .
C24 H24A O2 1.00(5) 2.21(6) 3.123(5) 152(4) .
C2S H2SB F1A' 0.98 2.59 3.08(3) 110.8 .
C2S H2SC O1A 0.98 2.62 3.586(9) 168.7 1_455

loop_
_geom_torsion_atom_site_label_1
_geom_torsion_atom_site_label_2
_geom_torsion_atom_site_label_3
_geom_torsion_atom_site_label_4
_geom_torsion
C9 N1 C1 C2 -2.4(6)
Mn N1 C1 C2 169.8(3)
C9 N1 C1 C24 177.4(4)
Mn N1 C1 C24 -10.3(6)
N1 C1 C2 C3 2.0(8)
C24 C1 C2 C3 -177.8(5)
C1 C2 C3 C4 -0.2(8)
C2 C3 C4 C5 -178.9(5)
C2 C3 C4 C9 -0.9(7)
C9 C4 C5 C6 2.0(8)
C3 C4 C5 C6 179.9(5)
C4 C5 C6 C7 -1.6(9)
C5 C6 C7 C8 0.2(9)
C6 C7 C8 N2 -175.6(4)
C6 C7 C8 C9 0.9(7)
C10 N2 C8 C7 0.5(6)
Mn N2 C8 C7 173.4(4)
C10 N2 C8 C9 -176.1(3)
Mn N2 C8 C9 -3.2(4)
C1 N1 C9 C4 1.2(6)
Mn N1 C9 C4 -172.6(3)
C1 N1 C9 C8 -179.2(4)
Mn N1 C9 C8 7.0(4)
C5 C4 C9 N1 178.5(4)
C3 C4 C9 N1 0.5(6)
C5 C4 C9 C8 -1.0(6)
C3 C4 C9 C8 -179.1(4)
C7 C8 C9 N1 180.0(4)
N2 C8 C9 N1 -3.1(5)
C7 C8 C9 C4 -0.4(6)
N2 C8 C9 C4 176.5(4)
C8 N2 C10 O1 -9.4(6)
Mn N2 C10 O1 177.9(3)
C8 N2 C10 C11 168.3(3)
Mn N2 C10 C11 -4.4(4)
C12 N3 C11 C10 114.2(4)
C18 N3 C11 C10 -119.1(3)
Mn N3 C11 C10 -3.9(4)
O1 C10 C11 N3 -176.6(3)
N2 C10 C11 N3 5.5(5)
C11 N3 C12 C13 -80.2(4)
C18 N3 C12 C13 153.0(3)
Mn N3 C12 C13 38.6(3)
C17 N4 C13 C14 3.3(5)
Mn N4 C13 C14 -175.8(3)
C17 N4 C13 C12 -171.9(3)
Mn N4 C13 C12 9.1(4)
N3 C12 C13 N4 -33.1(5)
N3 C12 C13 C14 151.7(3)
N4 C13 C14 C15 -2.3(6)
C12 C13 C14 C15 172.5(4)
C13 C14 C15 C16 -0.3(6)
C14 C15 C16 C17 1.8(6)
C13 N4 C17 C16 -1.6(5)
Mn N4 C17 C16 177.3(3)
C15 C16 C17 N4 -0.9(6)
C12 N3 C18 C19 -161.3(3)
C11 N3 C18 C19 71.7(4)
Mn N3 C18 C19 -45.6(3)
C23 N5 C19 C20 -1.0(5)
Mn N5 C19 C20 172.9(3)
C23 N5 C19 C18 178.1(3)
Mn N5 C19 C18 -8.0(4)
N3 C18 C19 N5 37.5(4)
N3 C18 C19 C20 -143.4(3)
N5 C19 C20 C21 1.8(5)
C18 C19 C20 C21 -177.3(3)
C19 C20 C21 C22 -1.3(6)
C20 C21 C22 C23 0.0(6)
C19 N5 C23 C22 -0.3(5)
Mn N5 C23 C22 -173.3(3)
C21 C22 C23 N5 0.8(6)
F3A' F3A F1A' C1A 36(3)
C1A F3A F1A' F1A -12.1(16)
F3A' F3A F1A' F1A 24(4)
F2A' F1A F1A' F3A -37(3)
C1A F1A F1A' F3A 14(2)
F2A' F1A F1A' C1A -50.6(18)
C1A F1A F2A' F2A 6(2)
F1A' F1A F2A' F2A 51(3)
F1A' F1A F2A' C1A 45.0(14)
F3A' F2A F2A' F1A -48(4)
C1A F2A F2A' F1A -6(2)
F3A' F2A F2A' C1A -42.1(19)
F2A' F2A F3A' F3A 16(3)
C1A F2A F3A' F3A -24.0(12)
F2A' F2A F3A' C1A 39.7(19)
F1A' F3A F3A' F2A -15(4)
C1A F3A F3A' F2A 25.2(12)
F1A' F3A F3A' C1A -40(3)
F1A' F3A C1A F2A' 67(3)
F3A' F3A C1A F2A' -85(2)
F1A' F3A C1A F2A 129(2)
F3A' F3A C1A F2A -23.8(13)
F1A' F3A C1A F1A 15(2)
F3A' F3A C1A F1A -137.9(13)
F1A' F3A C1A F3A' 153(2)
F3A' F3A C1A F1A' -153(2)
F1A' F3A C1A S1A -107(2)
F3A' F3A C1A S1A 100.0(13)
F1A F2A' C1A F3A -89.8(16)
F2A F2A' C1A F3A 95.3(14)
F1A F2A' C1A F2A 175(2)
F2A F2A' C1A F1A -175(2)
F1A F2A' C1A F3A' -152.4(15)
F2A F2A' C1A F3A' 32.7(16)
F1A F2A' C1A F1A' -56.1(18)
F2A F2A' C1A F1A' 128.9(15)
F1A F2A' C1A S1A 84.0(19)
F2A F2A' C1A S1A -91.0(16)
F2A' F2A C1A F3A -112.8(17)
F3A' F2A C1A F3A 26.0(14)
F3A' F2A C1A F2A' 139(2)
F2A' F2A C1A F1A 3.9(16)
F3A' F2A C1A F1A 142.8(14)
F2A' F2A C1A F3A' -139(2)
F2A' F2A C1A F1A' -77(2)
F3A' F2A C1A F1A' 62(2)
F2A' F2A C1A S1A 122.8(16)
F3A' F2A C1A S1A -98.4(14)
F2A' F1A C1A F3A 113.2(18)
F1A' F1A C1A F3A -8.9(12)
F1A' F1A C1A F2A' -122(2)
F2A' F1A C1A F2A -4.3(18)
F1A' F1A C1A F2A -126.5(12)
F2A' F1A C1A F3A' 46(3)
F1A' F1A C1A F3A' -76(2)
F2A' F1A C1A F1A' 122(2)
F2A' F1A C1A S1A -123.7(18)
F1A' F1A C1A S1A 114.2(12)
F2A F3A' C1A F3A -152.0(14)
F2A F3A' C1A F2A' -33.7(17)
F3A F3A' C1A F2A' 118.3(16)
F3A F3A' C1A F2A 152.0(14)
F2A F3A' C1A F1A -67(2)
F3A F3A' C1A F1A 85.0(18)
F2A F3A' C1A F1A' -136.2(15)
F3A F3A' C1A F1A' 15.7(14)
F2A F3A' C1A S1A 102.7(9)
F3A F3A' C1A S1A -105.3(7)
F1A F1A' C1A F3A 166(2)
F3A F1A' C1A F2A' -125(2)
F1A F1A' C1A F2A' 40.5(16)
F3A F1A' C1A F2A -69(2)
F1A F1A' C1A F2A 96.1(12)
F3A F1A' C1A F1A -166(2)
F3A F1A' C1A F3A' -24(2)
F1A F1A' C1A F3A' 141.7(12)
F3A F1A' C1A S1A 89.7(18)
F1A F1A' C1A S1A -104.8(8)
O3A S1A C1A F3A 178.8(5)
O2A S1A C1A F3A 55.1(6)
O1A S1A C1A F3A -63.1(6)
O3A S1A C1A F2A' 5(2)
O2A S1A C1A F2A' -119(2)
O1A S1A C1A F2A' 123(2)
O3A S1A C1A F2A -58.0(5)
O2A S1A C1A F2A 178.3(4)
O1A S1A C1A F2A 60.1(5)
O3A S1A C1A F1A 57.5(5)
O2A S1A C1A F1A -66.2(5)
O1A S1A C1A F1A 175.6(4)
O3A S1A C1A F3A' -115.5(13)
O2A S1A C1A F3A' 120.8(13)
O1A S1A C1A F3A' 2.6(13)
O3A S1A C1A F1A' 139.4(15)
O2A S1A C1A F1A' 15.7(15)
O1A S1A C1A F1A' -102.5(15)
C5S O1S C4S C3S -176.1(6)
C4S O1S C5S C6S -179.9(6)
